data_4322448
loop_
_publ_author_name
'Tsutomu Mizuta'
'Shizuka Aoki'
'Koji Nakayama'
'Katsuhiko Miyoshi'

_publ_contact_author
;
Katsuhiko Miyoshi
Department of Chemistry, Faculty of Science, Hiroshima University
Kagamiyama 1-3, Higashi-Hiroshima, Hiroshima, JAPAN
739-8526
;
_publ_contact_author_email ' mizuta@sci.hiroshima-u.ac.jp '
_publ_contact_author_fax ' +82-824-24-0729 '
_publ_contact_author_phone ' +82-824-24-7423 '
_publ_section_title
;
 A Sterically Enforced Bent Form of an Edge-Sharing Dipalladium(II)
 Complex Attained by a Linked-Bisphosphido Bridge
;
_journal_name_full 'Inorganic Chemistry'
_journal_page_first 4361
_journal_page_last 4364
_journal_paper_doi 10.1021/ic990032r
_journal_volume 38
_journal_year 1999
_chemical_formula_sum 'C57 H60 Cl4 P6 Pd2'
_chemical_formula_weight 1285.56
_space_group_IT_number 33
_symmetry_cell_setting orthorhombic
_symmetry_Int_Tables_number 33
_symmetry_space_group_name_Hall 'P 2c -2n'
_symmetry_space_group_name_H-M 'P n a 21'
_audit_creation_date 'Thu Dec  3 23:54:26 1998'
_audit_creation_method 'from TEXRAY.INF file'
_cell_angle_alpha 90
_cell_angle_beta 90
_cell_angle_gamma 90
_cell_formula_units_Z 4
_cell_length_a 22.1960(4)
_cell_length_b 22.5510(4)
_cell_length_c 11.3940(1)
_cell_measurement_reflns_used 0
_cell_measurement_temperature 200.2
_cell_measurement_theta_max 0.0
_cell_measurement_theta_min 0.0
_cell_volume 5703.18(15)
_computing_cell_refinement 'MSC/AFC Diffractometer Control'
_computing_data_collection 'MSC/AFC Diffractometer Control'
_computing_data_reduction teXsan
_computing_publication_material teXsan
_computing_structure_refinement teXsan
_diffrn_ambient_temperature 200.2
_diffrn_measurement_device 'Mac Science DIP2030'
_diffrn_orient_matrix_UB_11 0.00000
_diffrn_orient_matrix_UB_12 0.00000
_diffrn_orient_matrix_UB_13 0.00000
_diffrn_orient_matrix_UB_21 0.00000
_diffrn_orient_matrix_UB_22 0.00000
_diffrn_orient_matrix_UB_23 0.00000
_diffrn_orient_matrix_UB_31 0.00000
_diffrn_orient_matrix_UB_32 0.00000
_diffrn_orient_matrix_UB_33 0.00000
_diffrn_radiation_detector 'Imaging Plate'
_diffrn_radiation_monochromator graphite
_diffrn_radiation_source 'Mac Science HF22'
_diffrn_radiation_type 'Mo K\a'
_diffrn_radiation_wavelength 0.7107
_diffrn_reflns_av_R_equivalents 0.000
_diffrn_reflns_av_sigmaI/netI 0.032
_diffrn_reflns_limit_h_max 29
_diffrn_reflns_limit_h_min 0
_diffrn_reflns_limit_k_max 29
_diffrn_reflns_limit_k_min 0
_diffrn_reflns_limit_l_max 14
_diffrn_reflns_limit_l_min 0
_diffrn_reflns_number 7375
_diffrn_reflns_reduction_process 'Lp corrections applied'
_diffrn_reflns_theta_max 0.00
_diffrn_reflns_theta_min 0.00
_diffrn_standards_decay_% 0.00
_diffrn_standards_interval_count 0
_diffrn_standards_number 0
_exptl_absorpt_coefficient_mu 1.023
_exptl_absorpt_correction_type none
_exptl_crystal_colour yellow
_exptl_crystal_density_diffrn 1.497
_exptl_crystal_density_meas ?
_exptl_crystal_description stick
_exptl_crystal_F_000 2608.00
_exptl_crystal_size_max 0.500
_exptl_crystal_size_mid 0.200
_exptl_crystal_size_min 0.150
_refine_diff_density_max 1.01
_refine_diff_density_min -0.62
_refine_ls_extinction_method none
_refine_ls_goodness_of_fit_obs 3.964
_refine_ls_hydrogen_treatment noref
_refine_ls_matrix_type full
_refine_ls_number_constraints 0
_refine_ls_number_parameters 625
_refine_ls_number_reflns 4849
_refine_ls_number_restraints 0
_refine_ls_R_factor_obs 0.0343
_refine_ls_shift/esd_max 0.1380
_refine_ls_shift/esd_mean 0.0150
_refine_ls_structure_factor_coef F
_refine_ls_weighting_scheme unit
_refine_ls_wR_factor_obs 0.0392
_reflns_number_observed 4849
_reflns_number_total 7375
_reflns_observed_criterion >3.0sigma(I)
_cod_data_source_file ic990032r_1.cif
_cod_data_source_block A_TEXRAY.INF_file_is_not_p
_cod_depositor_comments
;
The following automatic conversions were performed:

'_exptl_crystal_density_meas' value 'not measured' was changed to '?'
- the value is perceived as not measured.

Automatic conversion script
Id: cif_fix_values 3008 2015-01-20 13:52:24Z robertas 

    Specifying alternative Cl atoms, adding attached implicit hydrogens
    to dichloromethane moiety.

    Andrius Merkys
    2017-09-14
;
_cod_original_cell_volume 5703.2(3)
_cod_original_sg_symbol_H-M 'P n a 21 '
_cod_original_formula_sum 'C57 H60 Cl4 P6 Pd2 '
_cod_database_code 4322448

loop_
_symmetry_equiv_pos_as_xyz
x,y,z
-x,-y,1/2+z
1/2-x,1/2+y,1/2+z
1/2+x,1/2-y,z

loop_
_atom_site_aniso_label
_atom_site_aniso_U_11
_atom_site_aniso_U_22
_atom_site_aniso_U_33
_atom_site_aniso_U_12
_atom_site_aniso_U_13
_atom_site_aniso_U_23
Pd1 0.0232(1) 0.0172(1) 0.0209(1) 0.00157(10) -0.0029(1) -0.0025(1)
Pd2 0.0215(1) 0.0198(1) 0.0267(1) -0.0002(1) -0.0037(1) 0.0041(1)
Cl1 0.0398(6) 0.0461(6) 0.0298(6) -0.0015(4) -0.0025(4) 0.0034(4)
Cl2 0.0569(7) 0.0342(6) 0.0501(7) 0.0050(5) -0.0113(5) -0.0070(4)
Cl3 0.095(1) 0.087(1) 0.095(1) -0.0089(9) 0.0054(9) -0.0134(9)
P1 0.0235(4) 0.0195(4) 0.0263(5) 0.0012(3) 0.0031(3) 0.0014(3)
P2 0.0314(5) 0.0181(4) 0.0246(5) 0.0024(4) -0.0112(4) -0.0015(4)
P3 0.0261(5) 0.0191(4) 0.0211(5) -0.0017(4) -0.0019(4) -0.0024(4)
P4 0.0246(4) 0.0205(4) 0.0235(4) 0.0035(3) -0.0029(4) -0.0014(4)
P5 0.0234(5) 0.0284(5) 0.0287(5) 0.0026(4) -0.0041(4) 0.0087(4)
P6 0.0229(5) 0.0231(5) 0.0403(6) -0.0041(4) -0.0027(4) 0.0038(4)
C1 0.024(1) 0.037(2) 0.054(2) 0.001(1) 0.009(2) 0.004(2)
C2 0.045(2) 0.032(2) 0.025(2) 0.006(2) 0.014(2) -0.005(2)
C3 0.051(2) 0.033(2) 0.023(2) 0.004(2) -0.006(1) -0.008(2)
C4 0.041(2) 0.037(2) 0.058(3) 0.003(2) -0.023(2) -0.014(2)
C5 0.033(2) 0.017(1) 0.028(2) -0.001(1) 0.003(1) -0.003(1)
C6 0.034(2) 0.018(1) 0.026(2) 0.006(1) 0.003(1) 0.002(1)
C7 0.026(2) 0.035(2) 0.047(3) -0.001(1) -0.002(2) 0.017(2)
C8 0.032(2) 0.023(2) 0.045(2) -0.004(1) 0.003(2) 0.010(2)
C9 0.030(2) 0.026(2) 0.023(2) 0.000(1) -0.003(1) -0.002(1)
C10 0.086(3) 0.025(2) 0.028(2) -0.005(2) 0.006(2) -0.003(1)
C11 0.095(4) 0.047(2) 0.023(2) 0.006(2) 0.003(2) -0.012(2)
C12 0.067(3) 0.050(2) 0.026(2) 0.004(2) 0.010(2) 0.004(2)
C13 0.083(3) 0.042(3) 0.035(2) -0.022(2) 0.010(2) 0.008(2)
C14 0.056(3) 0.032(2) 0.027(2) -0.016(2) -0.003(2) -0.002(2)
C15 0.027(1) 0.020(2) 0.036(2) -0.003(1) -0.002(1) -0.004(1)
C16 0.030(2) 0.049(2) 0.038(2) -0.004(2) -0.003(1) 0.006(2)
C17 0.030(2) 0.068(3) 0.070(3) -0.007(2) 0.003(2) 0.013(2)
C18 0.025(2) 0.046(3) 0.078(3) -0.006(2) -0.010(2) 0.004(2)
C19 0.038(2) 0.040(2) 0.064(3) 0.003(2) -0.023(2) -0.011(2)
C20 0.038(2) 0.037(2) 0.042(2) 0.001(2) -0.010(2) -0.004(2)
C21 0.032(2) 0.029(2) 0.023(2) 0.005(1) -0.004(1) 0.002(1)
C22 0.041(2) 0.028(2) 0.033(2) 0.004(2) 0.006(2) -0.004(1)
C23 0.054(3) 0.048(2) 0.035(2) 0.001(2) 0.012(2) -0.006(2)
C24 0.064(3) 0.069(3) 0.044(3) -0.024(2) 0.031(2) -0.005(2)
C25 0.083(4) 0.058(3) 0.061(3) -0.042(3) 0.029(3) -0.005(2)
C26 0.068(3) 0.033(2) 0.045(2) -0.018(2) 0.012(2) -0.010(2)
C27 0.030(2) 0.021(2) 0.029(2) 0.005(2) -0.001(1) -0.002(2)
C28 0.030(2) 0.085(4) 0.036(2) 0.014(2) -0.006(2) -0.010(2)
C29 0.039(3) 0.109(4) 0.041(2) 0.023(3) -0.014(2) -0.010(3)
C30 0.050(2) 0.069(3) 0.037(2) 0.018(2) -0.017(2) -0.002(2)
C31 0.046(2) 0.075(3) 0.024(2) 0.011(2) -0.006(2) 0.002(2)
C32 0.033(2) 0.058(3) 0.030(2) 0.009(2) -0.004(1) -0.008(2)
C33 0.029(2) 0.043(2) 0.026(2) 0.011(2) 0.004(1) 0.002(1)
C34 0.127(5) 0.038(3) 0.033(2) -0.013(3) 0.000(3) 0.009(2)
C35 0.140(5) 0.055(3) 0.026(3) -0.001(3) -0.004(2) 0.001(2)
C36 0.062(3) 0.061(2) 0.032(2) 0.002(2) -0.001(2) -0.009(2)
C37 0.099(4) 0.069(3) 0.034(2) -0.032(3) -0.018(3) 0.002(2)
C38 0.092(4) 0.061(3) 0.025(2) -0.030(3) -0.001(2) 0.008(2)
C39 0.027(2) 0.026(2) 0.032(2) 0.001(1) -0.002(1) 0.001(2)
C40 0.041(2) 0.046(2) 0.037(2) 0.001(2) -0.002(2) -0.009(2)
C41 0.049(2) 0.068(3) 0.046(3) 0.004(2) 0.009(2) -0.019(2)
C42 0.042(2) 0.062(3) 0.058(2) 0.011(2) 0.007(2) -0.008(2)
C43 0.026(2) 0.060(3) 0.052(2) 0.007(2) 0.005(2) 0.002(2)
C44 0.031(2) 0.049(2) 0.030(2) 0.002(2) 0.000(1) 0.005(2)
C45 0.019(2) 0.033(2) 0.040(2) -0.004(1) -0.004(1) 0.006(1)
C46 0.032(2) 0.038(2) 0.053(2) -0.003(2) -0.007(2) -0.004(2)
C47 0.042(3) 0.060(3) 0.060(3) 0.009(2) 0.000(2) -0.013(2)
C48 0.041(3) 0.078(3) 0.054(3) -0.002(2) 0.013(2) -0.004(2)
C49 0.042(3) 0.066(2) 0.046(3) 0.001(2) 0.012(2) 0.023(2)
C50 0.031(2) 0.038(2) 0.050(2) 0.001(2) 0.000(2) 0.012(2)
C51 0.036(2) 0.022(2) 0.046(2) -0.001(1) -0.008(1) -0.003(2)
C52 0.051(3) 0.024(2) 0.047(2) 0.005(2) 0.000(2) -0.006(2)
C53 0.071(3) 0.033(2) 0.050(3) 0.013(2) -0.013(2) -0.015(2)
C54 0.066(3) 0.043(3) 0.072(3) 0.007(2) -0.032(2) -0.019(2)
C55 0.036(3) 0.067(3) 0.085(3) -0.009(2) -0.018(2) -0.020(3)
C56 0.037(2) 0.049(2) 0.060(3) -0.006(2) -0.002(2) -0.003(2)
C57 0.035(3) 0.104(5) 0.28(1) -0.009(3) 0.003(4) -0.111(6)

loop_
_atom_site_label
_atom_site_fract_x
_atom_site_fract_y
_atom_site_fract_z
_atom_site_U_iso_or_equiv
_atom_site_thermal_displace_type
_atom_site_calc_flag
_atom_site_calc_attached_atom
_atom_site_occupancy
_atom_site_refinement_flags
_atom_site_attached_hydrogens
_atom_site_disorder_assembly
_atom_site_disorder_group
Cl41 0.5028(3) 0.2172(3) 0.7443(8) 0.071(2) Uiso d . 0.25 . 0 A 1
Cl42 0.5021(3) 0.1970(3) 0.8872(8) 0.078(2) Uiso d . 0.25 . 0 A 2
Pd1 0.73764(1) 0.22575(1) 0.4674(5) 0.02041(6) Uani d . 1.00 . 0 . .
Pd2 0.72218(1) 0.36893(1) 0.4131(5) 0.02268(6) Uani d . 1.00 . 0 . .
Cl1 0.68563(5) 0.14154(4) 0.6776(5) 0.0386(3) Uani d . 1.00 . 0 . .
Cl2 0.67526(5) 0.47473(5) 0.7267(5) 0.0471(3) Uani d . 1.00 . 0 . .
Cl3 0.51310(8) 0.08877(8) 0.7660(5) 0.0922(6) Uani d . 1.00 . 0 . .
Cl4 0.4969(2) 0.2107(2) 0.8172(7) 0.106(1) Uiso d . 0.50 . 0 A 3
P1 0.66100(4) 0.29514(4) 0.4929(5) 0.0231(2) Uani d . 1.00 . 0 . .
P2 0.77544(4) 0.31206(4) 0.5528(5) 0.0247(2) Uani d . 1.00 . 0 . .
P3 0.69592(4) 0.15593(4) 0.3441(5) 0.0221(2) Uani d . 1.00 . 0 . .
P4 0.81910(4) 0.16124(4) 0.4612(5) 0.0229(2) Uani d . 1.00 . 0 . .
P5 0.65789(4) 0.41666(4) 0.2825(5) 0.0268(2) Uani d . 1.00 . 0 . .
P6 0.78869(4) 0.44381(4) 0.3643(5) 0.0288(3) Uani d . 1.00 . 0 . .
C1 0.5812(1) 0.2832(2) 0.4635(7) 0.039(1) Uani d . 1.00 . 0 . .
C2 0.6647(2) 0.3100(2) 0.6514(6) 0.0340(9) Uani d . 1.00 . 0 . .
C3 0.7301(2) 0.3212(2) 0.6862(6) 0.036(1) Uani d . 1.00 . 0 . .
C4 0.8543(2) 0.3219(2) 0.5911(6) 0.045(1) Uani d . 1.00 . 0 . .
C5 0.7288(2) 0.0829(1) 0.3804(6) 0.0262(9) Uani d . 1.00 . 0 . .
C6 0.7848(1) 0.0872(1) 0.4567(6) 0.0263(8) Uani d . 1.00 . 0 . .
C7 0.6954(2) 0.4856(2) 0.2345(6) 0.036(1) Uani d . 1.00 . 0 . .
C8 0.7399(2) 0.5064(2) 0.3260(6) 0.033(1) Uani d . 1.00 . 0 . .
C9 0.7165(2) 0.1730(2) 0.1943(6) 0.0264(8) Uani d . 1.00 . 0 . .
C10 0.7106(2) 0.1312(2) 0.1047(6) 0.046(1) Uani d . 1.00 . 0 . .
C11 0.7204(2) 0.1481(2) -0.0116(6) 0.055(1) Uani d . 1.00 . 0 . .
C12 0.7379(2) 0.2052(2) -0.0389(6) 0.048(1) Uani d . 1.00 . 0 . .
C13 0.7454(2) 0.2451(2) 0.0498(7) 0.053(1) Uani d . 1.00 . 0 . .
C14 0.7350(2) 0.2304(2) 0.1659(6) 0.038(1) Uani d . 1.00 . 0 . .
C15 0.6149(2) 0.1428(1) 0.3371(6) 0.0278(8) Uani d . 1.00 . 0 . .
C16 0.5853(2) 0.1259(2) 0.4403(6) 0.039(1) Uani d . 1.00 . 0 . .
C17 0.5230(2) 0.1162(2) 0.4381(7) 0.056(1) Uani d . 1.00 . 0 . .
C18 0.4906(2) 0.1243(2) 0.3360(7) 0.050(1) Uani d . 1.00 . 0 . .
C19 0.5197(2) 0.1422(2) 0.2346(7) 0.047(1) Uani d . 1.00 . 0 . .
C20 0.5815(2) 0.1516(2) 0.2347(6) 0.039(1) Uani d . 1.00 . 0 . .
C21 0.8670(2) 0.1669(2) 0.3325(6) 0.0277(9) Uani d . 1.00 . 0 . .
C22 0.8633(2) 0.1257(2) 0.2423(6) 0.034(1) Uani d . 1.00 . 0 . .
C23 0.8974(2) 0.1326(2) 0.1410(6) 0.046(1) Uani d . 1.00 . 0 . .
C24 0.9360(2) 0.1786(2) 0.1303(6) 0.059(2) Uani d . 1.00 . 0 . .
C25 0.9399(3) 0.2201(2) 0.2193(7) 0.067(2) Uani d . 1.00 . 0 . .
C26 0.9063(2) 0.2144(2) 0.3206(6) 0.048(1) Uani d . 1.00 . 0 . .
C27 0.8689(2) 0.1561(2) 0.5871(6) 0.0269(9) Uani d . 1.00 . 0 . .
C28 0.9287(2) 0.1399(2) 0.5780(6) 0.050(1) Uani d . 1.00 . 0 . .
C29 0.9632(2) 0.1298(2) 0.6778(7) 0.063(2) Uani d . 1.00 . 0 . .
C30 0.9382(2) 0.1357(2) 0.7870(7) 0.052(1) Uani d . 1.00 . 0 . .
C31 0.8795(2) 0.1538(2) 0.7966(6) 0.048(1) Uani d . 1.00 . 0 . .
C32 0.8443(2) 0.1621(2) 0.6977(6) 0.040(1) Uani d . 1.00 . 0 . .
C33 0.6350(2) 0.3796(2) 0.1478(6) 0.0326(9) Uani d . 1.00 . 0 . .
C34 0.6375(3) 0.4054(2) 0.0397(7) 0.066(2) Uani d . 1.00 . 0 . .
C35 0.6179(3) 0.3752(2) -0.0606(6) 0.074(2) Uani d . 1.00 . 0 . .
C36 0.5962(2) 0.3203(2) -0.0524(6) 0.051(1) Uani d . 1.00 . 0 . .
C37 0.5927(3) 0.2939(2) 0.0536(7) 0.068(2) Uani d . 1.00 . 0 . .
C38 0.6118(2) 0.3223(2) 0.1529(6) 0.060(1) Uani d . 1.00 . 0 . .
C39 0.5894(2) 0.4424(2) 0.3524(6) 0.0284(9) Uani d . 1.00 . 0 . .
C40 0.5927(2) 0.4604(2) 0.4678(7) 0.041(1) Uani d . 1.00 . 0 . .
C41 0.5436(2) 0.4854(2) 0.5204(6) 0.054(1) Uani d . 1.00 . 0 . .
C42 0.4903(2) 0.4921(2) 0.4604(7) 0.054(1) Uani d . 1.00 . 0 . .
C43 0.4856(2) 0.4740(2) 0.3469(7) 0.046(1) Uani d . 1.00 . 0 . .
C44 0.5347(2) 0.4495(2) 0.2907(6) 0.037(1) Uani d . 1.00 . 0 . .
C45 0.8319(2) 0.4311(2) 0.2332(6) 0.0304(9) Uani d . 1.00 . 0 . .
C46 0.8396(2) 0.3729(2) 0.1943(6) 0.041(1) Uani d . 1.00 . 0 . .
C47 0.8707(2) 0.3611(2) 0.0898(7) 0.054(1) Uani d . 1.00 . 0 . .
C48 0.8932(2) 0.4079(2) 0.0231(7) 0.058(1) Uani d . 1.00 . 0 . .
C49 0.8859(2) 0.4653(2) 0.0618(6) 0.051(1) Uani d . 1.00 . 0 . .
C50 0.8551(2) 0.4772(2) 0.1646(6) 0.040(1) Uani d . 1.00 . 0 . .
C51 0.8389(2) 0.4703(1) 0.4794(6) 0.0346(9) Uani d . 1.00 . 0 . .
C52 0.8184(2) 0.4678(2) 0.5933(6) 0.041(1) Uani d . 1.00 . 0 . .
C53 0.8553(2) 0.4847(2) 0.6883(7) 0.051(1) Uani d . 1.00 . 0 . .
C54 0.9114(2) 0.5048(2) 0.6663(7) 0.060(1) Uani d . 1.00 . 0 . .
C55 0.9322(2) 0.5090(2) 0.5514(7) 0.062(1) Uani d . 1.00 . 0 . .
C56 0.8962(2) 0.4915(2) 0.4565(6) 0.048(1) Uani d . 1.00 . 0 . .
C57 0.5486(2) 0.1478(3) 0.838(1) 0.139(3) Uani d . 1.00 . 2 . .
H1 0.5581 0.3177 0.4857 0.0495 Uiso calc . 1.00 . 0 . .
H2 0.5744 0.2754 0.3832 0.0495 Uiso calc . 1.00 . 0 . .
H3 0.5660 0.2504 0.5090 0.0495 Uiso calc . 1.00 . 0 . .
H4 0.6403 0.3436 0.6720 0.0482 Uiso calc . 1.00 . 0 . .
H5 0.6491 0.2764 0.6955 0.0482 Uiso calc . 1.00 . 0 . .
H6 0.7421 0.2937 0.7489 0.0464 Uiso calc . 1.00 . 0 . .
H7 0.7341 0.3605 0.7206 0.0464 Uiso calc . 1.00 . 0 . .
H8 0.8665 0.2923 0.6499 0.0585 Uiso calc . 1.00 . 0 . .
H9 0.8797 0.3163 0.5250 0.0585 Uiso calc . 1.00 . 0 . .
H10 0.8618 0.3597 0.6247 0.0585 Uiso calc . 1.00 . 0 . .
H11 0.6991 0.0592 0.4220 0.0359 Uiso calc . 1.00 . 0 . .
H12 0.7392 0.0625 0.3107 0.0359 Uiso calc . 1.00 . 0 . .
H13 0.8140 0.0596 0.4303 0.0362 Uiso calc . 1.00 . 0 . .
H14 0.7739 0.0761 0.5369 0.0362 Uiso calc . 1.00 . 0 . .
H15 0.7173 0.4774 0.1637 0.0474 Uiso calc . 1.00 . 0 . .
H16 0.6664 0.5150 0.2199 0.0474 Uiso calc . 1.00 . 0 . .
H17 0.7182 0.5193 0.3966 0.0469 Uiso calc . 1.00 . 0 . .
H18 0.7634 0.5387 0.3001 0.0469 Uiso calc . 1.00 . 0 . .
H19 0.7005 0.0907 0.1260 0.0569 Uiso calc . 1.00 . 0 . .
H20 0.7125 0.1202 -0.0736 0.0679 Uiso calc . 1.00 . 0 . .
H21 0.7448 0.2162 -0.1183 0.0601 Uiso calc . 1.00 . 0 . .
H22 0.7593 0.2843 0.0330 0.0674 Uiso calc . 1.00 . 0 . .
H23 0.7404 0.2596 0.2297 0.0494 Uiso calc . 1.00 . 0 . .
H24 0.6078 0.1216 0.5150 0.0504 Uiso calc . 1.00 . 0 . .
H25 0.5026 0.1049 0.5107 0.0677 Uiso calc . 1.00 . 0 . .
H26 0.4481 0.1174 0.3384 0.0589 Uiso calc . 1.00 . 0 . .
H27 0.4965 0.1471 0.1668 0.0576 Uiso calc . 1.00 . 0 . .
H28 0.6022 0.1623 0.1648 0.0487 Uiso calc . 1.00 . 0 . .
H29 0.8375 0.0914 0.2520 0.0413 Uiso calc . 1.00 . 0 . .
H30 0.8934 0.1036 0.0798 0.0569 Uiso calc . 1.00 . 0 . .
H31 0.9592 0.1830 0.0608 0.0748 Uiso calc . 1.00 . 0 . .
H32 0.9680 0.2535 0.2151 0.0802 Uiso calc . 1.00 . 0 . .
H33 0.9088 0.2440 0.3824 0.0613 Uiso calc . 1.00 . 0 . .
H34 0.9478 0.1358 0.5024 0.0664 Uiso calc . 1.00 . 0 . .
H35 1.0047 0.1178 0.6744 0.0758 Uiso calc . 1.00 . 0 . .
H36 0.9611 0.1282 0.8580 0.0648 Uiso calc . 1.00 . 0 . .
H37 0.8625 0.1594 0.8745 0.0618 Uiso calc . 1.00 . 0 . .
H38 0.8022 0.1723 0.7081 0.0503 Uiso calc . 1.00 . 0 . .
H39 0.6232 0.3933 -0.1335 0.0906 Uiso calc . 1.00 . 0 . .
H40 0.5819 0.3001 -0.1208 0.0640 Uiso calc . 1.00 . 0 . .
H41 0.5753 0.2535 0.0603 0.0807 Uiso calc . 1.00 . 0 . .
H42 0.6112 0.3024 0.2301 0.0764 Uiso calc . 1.00 . 0 . .
H43 0.5327 0.4374 0.2106 0.0492 Uiso calc . 1.00 . 0 . .
H44 0.6524 0.4455 0.0333 0.0768 Uiso calc . 1.00 . 0 . .
H45 0.6299 0.4555 0.5121 0.0540 Uiso calc . 1.00 . 0 . .
H46 0.5454 0.4995 0.6012 0.0692 Uiso calc . 1.00 . 0 . .
H47 0.4561 0.5103 0.4990 0.0642 Uiso calc . 1.00 . 0 . .
H48 0.4470 0.4778 0.3076 0.0574 Uiso calc . 1.00 . 0 . .
H49 0.8249 0.3408 0.2422 0.0518 Uiso calc . 1.00 . 0 . .
H50 0.8767 0.3203 0.0656 0.0691 Uiso calc . 1.00 . 0 . .
H51 0.9143 0.4002 -0.0492 0.0743 Uiso calc . 1.00 . 0 . .
H52 0.9015 0.4987 0.0181 0.0631 Uiso calc . 1.00 . 0 . .
H53 0.8498 0.5174 0.1919 0.0515 Uiso calc . 1.00 . 0 . .
H54 0.7771 0.4561 0.6083 0.0542 Uiso calc . 1.00 . 0 . .
H55 0.8410 0.4795 0.7713 0.0642 Uiso calc . 1.00 . 0 . .
H56 0.9375 0.5176 0.7303 0.0722 Uiso calc . 1.00 . 0 . .
H57 0.9722 0.5240 0.5392 0.0761 Uiso calc . 1.00 . 0 . .
H58 0.9114 0.4953 0.3771 0.0615 Uiso calc . 1.00 . 0 . .

loop_
_atom_type_symbol
_atom_type_oxidation_number
_atom_type_number_in_cell
_atom_type_scat_dispersion_real
_atom_type_scat_dispersion_imag
_atom_type_scat_source
C 0 228 0.003 0.002
;International Tables for Crystallography
(1992, Vol. C, Tables 4.2.6.8 and 6.1.1.1)
;
H 0 240 0.000 0.000
;International Tables for Crystallography
(1992, Vol. C, Table 6.1.1.2)
;
Cl 0 16 0.148 0.159
;International Tables for Crystallography
(1992, Vol. C, Tables 4.2.6.8 and 6.1.1.1)
;
P 0 24 0.102 0.094
;International Tables for Crystallography
(1992, Vol. C, Tables 4.2.6.8 and 6.1.1.1)
;
Pd 0 8 -0.999 1.007
;International Tables for Crystallography
(1992, Vol. C, Tables 4.2.6.8 and 6.1.1.1)
;

loop_
_geom_bond_atom_site_label_1
_geom_bond_atom_site_label_2
_geom_bond_distance
_geom_bond_site_symmetry_1
_geom_bond_site_symmetry_2
_geom_bond_publ_flag
CL41 CL42 1.69(2) 1_555 1_555 yes
CL41 CL3 2.92(1) 1_555 1_555 yes
CL41 CL4 0.85(1) 1_555 1_555 yes
CL41 C57 2.15(2) 1_555 1_555 yes
CL41 H3 3.118 1_555 1_555 no
CL41 H5 3.555 1_555 1_555 no
CL41 H8 3.217 1_555 4_455 no
CL41 H40 2.989 1_555 1_556 no
CL42 CL3 2.82(1) 1_555 1_555 yes
CL42 CL4 0.86(1) 1_555 1_555 yes
CL42 C36 3.54(2) 1_555 1_556 yes
CL42 C37 3.52(2) 1_555 1_556 yes
CL42 C57 1.62(2) 1_555 1_555 yes
CL42 H27 3.381 1_555 1_556 no
CL42 H31 3.484 1_555 4_456 no
CL42 H40 2.924 1_555 1_556 no
CL42 H41 2.854 1_555 1_556 no
CL42 H50 3.468 1_555 4_456 no
CL42 H51 3.022 1_555 4_456 no
PD1 PD2 3.3054(7) 1_555 1_555 yes
PD1 CL1 3.268(2) 1_555 1_555 yes
PD1 P1 2.330(2) 1_555 1_555 yes
PD1 P2 2.332(2) 1_555 1_555 yes
PD1 P3 2.304(2) 1_555 1_555 yes
PD1 P4 2.322(2) 1_555 1_555 yes
PD1 C2 3.260(7) 1_555 1_555 yes
PD1 C3 3.298(7) 1_555 1_555 yes
PD1 C5 3.376(7) 1_555 1_555 yes
PD1 C6 3.297(6) 1_555 1_555 yes
PD1 C9 3.364(7) 1_555 1_555 yes
PD1 C14 3.437(8) 1_555 1_555 yes
PD1 C21 3.517(7) 1_555 1_555 yes
PD1 C27 3.580(7) 1_555 1_555 yes
PD1 H5 3.453 1_555 1_555 no
PD1 H6 3.556 1_555 1_555 no
PD1 H14 3.559 1_555 1_555 no
PD1 H23 2.814 1_555 1_555 no
PD1 H38 3.322 1_555 1_555 no
PD2 P1 2.332(2) 1_555 1_555 yes
PD2 P2 2.361(2) 1_555 1_555 yes
PD2 P5 2.326(2) 1_555 1_555 yes
PD2 P6 2.311(2) 1_555 1_555 yes
PD2 C2 3.280(7) 1_555 1_555 yes
PD2 C3 3.297(8) 1_555 1_555 yes
PD2 C7 3.379(7) 1_555 1_555 yes
PD2 C8 3.279(7) 1_555 1_555 yes
PD2 C33 3.598(7) 1_555 1_555 yes
PD2 C39 3.451(7) 1_555 1_555 yes
PD2 C40 3.592(8) 1_555 1_555 yes
PD2 C45 3.478(7) 1_555 1_555 yes
PD2 C46 3.608(9) 1_555 1_555 yes
PD2 C51 3.537(7) 1_555 1_555 yes
PD2 H4 3.511 1_555 1_555 no
PD2 H7 3.519 1_555 1_555 no
PD2 H17 3.397 1_555 1_555 no
PD2 H23 3.257 1_555 1_555 no
PD2 H42 3.559 1_555 1_555 no
PD2 H45 3.046 1_555 1_555 no
PD2 H49 3.065 1_555 1_555 no
PD2 H54 3.208 1_555 1_555 no
CL1 C6 3.562(7) 1_555 1_555 yes
CL1 C16 3.521(8) 1_555 1_555 yes
CL1 C32 3.559(8) 1_555 1_555 yes
CL1 C57 3.55(1) 1_555 1_555 yes
CL1 H5 3.154 1_555 1_555 no
CL1 H11 3.467 1_555 1_555 no
CL1 H14 2.930 1_555 1_555 no
CL1 H18 2.934 1_555 3_645 no
CL1 H20 2.936 1_555 1_556 no
CL1 H21 3.156 1_555 1_556 no
CL1 H24 2.573 1_555 1_555 no
CL1 H38 2.701 1_555 1_555 no
CL1 H53 2.913 1_555 3_645 no
CL2 C22 3.514(8) 1_555 3_655 yes
CL2 C35 3.54(1) 1_555 1_556 yes
CL2 C40 3.488(9) 1_555 1_555 yes
CL2 C52 3.526(9) 1_555 1_555 yes
CL2 H4 3.120 1_555 1_555 no
CL2 H7 2.888 1_555 1_555 no
CL2 H12 2.906 1_555 3_655 no
CL2 H13 3.017 1_555 3_655 no
CL2 H29 2.662 1_555 3_655 no
CL2 H39 2.692 1_555 1_556 no
CL2 H44 3.591 1_555 1_556 no
CL2 H45 2.679 1_555 1_555 no
CL2 H46 3.264 1_555 1_555 no
CL2 H48 3.060 1_555 2_665 no
CL2 H54 2.666 1_555 1_555 no
CL3 CL4 2.833(9) 1_555 1_555 yes
CL3 C54 3.292(10) 1_555 4_455 yes
CL3 C57 1.75(1) 1_555 1_555 yes
CL3 H25 2.941 1_555 1_555 no
CL3 H51 3.051 1_555 4_456 no
CL3 H53 3.543 1_555 3_645 no
CL3 H56 2.955 1_555 4_455 no
CL3 H57 3.455 1_555 3_645 no
CL3 H58 2.976 1_555 3_645 no
CL4 C57 1.84(2) 1_555 1_555 yes
CL4 H8 3.465 1_555 4_455 no
CL4 H40 2.851 1_555 1_556 no
CL4 H41 3.411 1_555 1_556 no
CL4 H51 3.454 1_555 4_456 no
P1 P2 2.658(3) 1_555 1_555 yes
P1 C1 1.823(7) 1_555 1_555 yes
P1 C2 1.839(8) 1_555 1_555 yes
P1 C3 2.748(8) 1_555 1_555 yes
P1 H1 2.342 1_555 1_555 no
P1 H2 2.335 1_555 1_555 no
P1 H3 2.344 1_555 1_555 no
P1 H4 2.360 1_555 1_555 no
P1 H5 2.362 1_555 1_555 no
P1 H6 3.428 1_555 1_555 no
P1 H7 3.397 1_555 1_555 no
P1 H23 3.569 1_555 1_555 no
P1 H42 3.196 1_555 1_555 no
P2 C2 2.702(8) 1_555 1_555 yes
P2 C3 1.834(8) 1_555 1_555 yes
P2 C4 1.817(8) 1_555 1_555 yes
P2 H4 3.369 1_555 1_555 no
P2 H5 3.340 1_555 1_555 no
P2 H6 2.389 1_555 1_555 no
P2 H7 2.386 1_555 1_555 no
P2 H8 2.348 1_555 1_555 no
P2 H9 2.339 1_555 1_555 no
P2 H10 2.345 1_555 1_555 no
P2 H54 3.309 1_555 1_555 no
P3 P4 3.045(2) 1_555 1_555 yes
P3 C5 1.848(7) 1_555 1_555 yes
P3 C6 2.818(7) 1_555 1_555 yes
P3 C9 1.808(7) 1_555 1_555 yes
P3 C10 2.804(9) 1_555 1_555 yes
P3 C14 2.774(8) 1_555 1_555 yes
P3 C15 1.824(7) 1_555 1_555 yes
P3 C16 2.774(7) 1_555 1_555 yes
P3 C20 2.830(8) 1_555 1_555 yes
P3 H11 2.356 1_555 1_555 no
P3 H12 2.346 1_555 1_555 no
P3 H13 3.542 1_555 1_555 no
P3 H14 3.325 1_555 1_555 no
P3 H19 2.890 1_555 1_555 no
P3 H23 2.854 1_555 1_555 no
P3 H24 2.866 1_555 1_555 no
P3 H28 2.920 1_555 1_555 no
P4 C5 2.826(7) 1_555 1_555 yes
P4 C6 1.835(7) 1_555 1_555 yes
P4 C21 1.816(7) 1_555 1_555 yes
P4 C22 2.798(8) 1_555 1_555 yes
P4 C26 2.784(9) 1_555 1_555 yes
P4 C27 1.815(7) 1_555 1_555 yes
P4 C28 2.814(8) 1_555 1_555 yes
P4 C32 2.752(8) 1_555 1_555 yes
P4 H11 3.548 1_555 1_555 no
P4 H12 3.323 1_555 1_555 no
P4 H13 2.321 1_555 1_555 no
P4 H14 2.332 1_555 1_555 no
P4 H29 2.886 1_555 1_555 no
P4 H33 2.873 1_555 1_555 no
P4 H34 2.950 1_555 1_555 no
P4 H38 2.849 1_555 1_555 no
P5 P6 3.110(3) 1_555 1_555 yes
P5 C7 1.846(8) 1_555 1_555 yes
P5 C8 2.767(8) 1_555 1_555 yes
P5 C33 1.820(8) 1_555 1_555 yes
P5 C34 2.815(9) 1_555 1_555 yes
P5 C38 2.785(9) 1_555 1_555 yes
P5 C39 1.812(7) 1_555 1_555 yes
P5 C40 2.743(9) 1_555 1_555 yes
P5 C44 2.834(8) 1_555 1_555 yes
P5 H15 2.335 1_555 1_555 no
P5 H16 2.338 1_555 1_555 no
P5 H17 2.973 1_555 1_555 no
P5 H42 2.841 1_555 1_555 no
P5 H43 2.935 1_555 1_555 no
P5 H44 2.915 1_555 1_555 no
P5 H45 2.828 1_555 1_555 no
P6 C7 2.714(8) 1_555 1_555 yes
P6 C8 1.831(8) 1_555 1_555 yes
P6 C45 1.798(8) 1_555 1_555 yes
P6 C46 2.754(9) 1_555 1_555 yes
P6 C50 2.815(8) 1_555 1_555 yes
P6 C51 1.822(8) 1_555 1_555 yes
P6 C52 2.745(9) 1_555 1_555 yes
P6 C56 2.820(8) 1_555 1_555 yes
P6 H15 2.883 1_555 1_555 no
P6 H16 3.557 1_555 1_555 no
P6 H17 2.341 1_555 1_555 no
P6 H18 2.330 1_555 1_555 no
P6 H49 2.824 1_555 1_555 no
P6 H53 2.908 1_555 1_555 no
P6 H54 2.805 1_555 1_555 no
P6 H58 2.965 1_555 1_555 no
C1 C2 2.90(1) 1_555 1_555 yes
C1 C15 3.56(1) 1_555 1_555 yes
C1 C16 3.56(1) 1_555 1_555 yes
C1 H1 0.967 1_555 1_555 no
C1 H2 0.943 1_555 1_555 no
C1 H3 0.964 1_555 1_555 no
C1 H4 3.036 1_555 1_555 no
C1 H5 3.046 1_555 1_555 no
C1 H34 3.508 1_555 4_455 no
C1 H42 2.776 1_555 1_555 no
C2 C3 1.53(1) 1_555 1_555 yes
C2 H1 3.032 1_555 1_555 no
C2 H3 3.039 1_555 1_555 no
C2 H4 0.961 1_555 1_555 no
C2 H5 0.974 1_555 1_555 no
C2 H6 2.079 1_555 1_555 no
C2 H7 2.072 1_555 1_555 no
C2 H39 3.223 1_555 1_556 no
C2 H40 3.189 1_555 1_556 no
C3 C4 2.96(1) 1_555 1_555 yes
C3 H4 2.063 1_555 1_555 no
C3 H5 2.066 1_555 1_555 no
C3 H6 0.983 1_555 1_555 no
C3 H7 0.974 1_555 1_555 no
C3 H8 3.125 1_555 1_555 no
C3 H10 3.127 1_555 1_555 no
C3 H21 3.268 1_555 1_556 no
C3 H39 3.535 1_555 1_556 no
C3 H54 3.335 1_555 1_555 no
C4 C51 3.60(1) 1_555 1_555 yes
C4 C52 3.39(1) 1_555 1_555 yes
C4 H6 3.136 1_555 1_555 no
C4 H7 3.171 1_555 1_555 no
C4 H8 0.985 1_555 1_555 no
C4 H9 0.950 1_555 1_555 no
C4 H10 0.949 1_555 1_555 no
C4 H33 3.194 1_555 1_555 no
C4 H54 3.483 1_555 1_555 no
C5 C6 1.521(10) 1_555 1_555 yes
C5 C9 2.949(10) 1_555 1_555 yes
C5 C10 3.35(1) 1_555 1_555 yes
C5 C15 2.908(10) 1_555 1_555 yes
C5 C16 3.398(10) 1_555 1_555 yes
C5 C22 3.51(1) 1_555 1_555 yes
C5 H11 0.972 1_555 1_555 no
C5 H12 0.947 1_555 1_555 no
C5 H13 2.043 1_555 1_555 no
C5 H14 2.050 1_555 1_555 no
C5 H19 2.971 1_555 1_555 no
C5 H24 3.212 1_555 1_555 no
C5 H29 2.830 1_555 1_555 no
C5 H55 3.063 1_555 3_644 no
C6 C21 2.926(10) 1_555 1_555 yes
C6 C22 3.12(1) 1_555 1_555 yes
C6 C27 2.85(1) 1_555 1_555 yes
C6 C32 3.48(1) 1_555 1_555 yes
C6 H11 2.044 1_555 1_555 no
C6 H12 2.026 1_555 1_555 no
C6 H13 0.947 1_555 1_555 no
C6 H14 0.978 1_555 1_555 no
C6 H15 3.419 1_555 3_645 no
C6 H16 3.580 1_555 3_645 no
C6 H29 2.611 1_555 1_555 no
C6 H38 3.469 1_555 1_555 no
C6 H44 3.594 1_555 3_645 no
C7 C8 1.51(1) 1_555 1_555 yes
C7 C33 2.91(1) 1_555 1_555 yes
C7 C34 3.14(1) 1_555 1_555 yes
C7 C39 2.88(1) 1_555 1_555 yes
C7 C40 3.55(1) 1_555 1_555 yes
C7 C45 3.27(1) 1_555 1_555 yes
C7 H14 3.115 1_555 3_654 no
C7 H15 0.961 1_555 1_555 no
C7 H16 0.939 1_555 1_555 no
C7 H17 2.061 1_555 1_555 no
C7 H18 2.066 1_555 1_555 no
C7 H44 2.642 1_555 1_555 no
C7 H45 3.546 1_555 1_555 no
C7 H53 3.536 1_555 1_555 no
C8 C45 2.86(1) 1_555 1_555 yes
C8 C50 3.22(1) 1_555 1_555 yes
C8 C51 2.92(1) 1_555 1_555 yes
C8 H15 2.025 1_555 1_555 no
C8 H16 2.041 1_555 1_555 no
C8 H17 0.983 1_555 1_555 no
C8 H18 0.942 1_555 1_555 no
C8 H20 3.001 1_555 3_655 no
C8 H45 3.431 1_555 1_555 no
C8 H53 2.889 1_555 1_555 no
C8 H54 3.509 1_555 1_555 no
C9 C10 1.40(1) 1_555 1_555 yes
C9 C11 2.41(1) 1_555 1_555 yes
C9 C12 2.80(1) 1_555 1_555 yes
C9 C13 2.40(1) 1_555 1_555 yes
C9 C14 1.40(1) 1_555 1_555 yes
C9 C15 2.86(1) 1_555 1_555 yes
C9 C20 3.07(1) 1_555 1_555 yes
C9 C22 3.47(1) 1_555 1_555 yes
C9 H12 2.866 1_555 1_555 no
C9 H19 2.044 1_555 1_555 no
C9 H20 3.278 1_555 1_555 no
C9 H22 3.253 1_555 1_555 no
C9 H23 2.065 1_555 1_555 no
C9 H28 2.570 1_555 1_555 no
C9 H29 3.322 1_555 1_555 no
C10 C11 1.40(1) 1_555 1_555 yes
C10 C12 2.41(1) 1_555 1_555 yes
C10 C13 2.76(1) 1_555 1_555 yes
C10 C14 2.41(1) 1_555 1_555 yes
C10 C15 3.40(1) 1_555 1_555 yes
C10 C20 3.26(1) 1_555 1_555 yes
C10 H12 2.882 1_555 1_555 no
C10 H19 0.971 1_555 1_555 no
C10 H20 2.047 1_555 1_555 no
C10 H21 3.272 1_555 1_555 no
C10 H23 3.296 1_555 1_555 no
C10 H28 2.598 1_555 1_555 no
C10 H29 3.400 1_555 1_555 no
C11 C12 1.38(1) 1_555 1_555 yes
C11 C13 2.36(1) 1_555 1_555 yes
C11 C14 2.76(1) 1_555 1_555 yes
C11 H17 3.375 1_555 3_644 no
C11 H18 3.290 1_555 3_644 no
C11 H19 2.081 1_555 1_555 no
C11 H20 0.963 1_555 1_555 no
C11 H21 2.031 1_555 1_555 no
C11 H22 3.229 1_555 1_555 no
C11 H28 3.320 1_555 1_555 no
C11 H37 3.420 1_555 1_554 no
C12 C13 1.36(1) 1_555 1_555 yes
C12 C14 2.40(1) 1_555 1_555 yes
C12 H6 3.138 1_555 1_554 no
C12 H19 3.299 1_555 1_555 no
C12 H20 2.036 1_555 1_555 no
C12 H21 0.950 1_555 1_555 no
C12 H22 2.019 1_555 1_555 no
C12 H23 3.299 1_555 1_555 no
C12 H37 3.111 1_555 1_554 no
C12 H38 3.301 1_555 1_554 no
C13 C14 1.38(1) 1_555 1_555 yes
C13 C37 3.56(2) 1_555 1_555 yes
C13 H6 3.601 1_555 1_554 no
C13 H20 3.233 1_555 1_555 no
C13 H21 2.024 1_555 1_555 no
C13 H22 0.955 1_555 1_555 no
C13 H23 2.079 1_555 1_555 no
C13 H49 3.547 1_555 1_555 no
C13 H50 3.376 1_555 1_555 no
C14 C38 3.43(1) 1_555 1_555 yes
C14 H19 3.275 1_555 1_555 no
C14 H21 3.261 1_555 1_555 no
C14 H22 2.015 1_555 1_555 no
C14 H23 0.989 1_555 1_555 no
C14 H28 3.323 1_555 1_555 no
C14 H42 3.273 1_555 1_555 no
C14 H49 3.308 1_555 1_555 no
C15 C16 1.401(10) 1_555 1_555 yes
C15 C17 2.42(1) 1_555 1_555 yes
C15 C18 2.79(1) 1_555 1_555 yes
C15 C19 2.42(1) 1_555 1_555 yes
C15 C20 1.40(1) 1_555 1_555 yes
C15 H2 3.166 1_555 1_555 no
C15 H3 3.301 1_555 1_555 no
C15 H11 2.825 1_555 1_555 no
C15 H12 3.313 1_555 1_555 no
C15 H19 3.283 1_555 1_555 no
C15 H24 2.088 1_555 1_555 no
C15 H25 3.295 1_555 1_555 no
C15 H27 3.268 1_555 1_555 no
C15 H28 2.032 1_555 1_555 no
C15 H56 3.289 1_555 3_644 no
C16 C17 1.40(1) 1_555 1_555 yes
C16 C18 2.41(1) 1_555 1_555 yes
C16 C19 2.78(1) 1_555 1_555 yes
C16 C20 2.41(1) 1_555 1_555 yes
C16 H2 3.443 1_555 1_555 no
C16 H3 2.946 1_555 1_555 no
C16 H11 2.947 1_555 1_555 no
C16 H24 0.992 1_555 1_555 no
C16 H25 2.058 1_555 1_555 no
C16 H26 3.264 1_555 1_555 no
C16 H28 3.267 1_555 1_555 no
C16 H52 3.015 1_555 3_645 no
C16 H56 3.457 1_555 3_644 no
C17 C18 1.38(1) 1_555 1_555 yes
C17 C19 2.39(1) 1_555 1_555 yes
C17 C20 2.77(1) 1_555 1_555 yes
C17 H3 3.276 1_555 1_555 no
C17 H24 2.080 1_555 1_555 no
C17 H25 0.976 1_555 1_555 no
C17 H26 2.013 1_555 1_555 no
C17 H27 3.223 1_555 1_555 no
C17 H52 3.264 1_555 3_645 no
C17 H56 3.365 1_555 3_644 no
C17 H57 3.547 1_555 4_455 no
C17 H58 3.596 1_555 4_455 no
C18 C19 1.38(1) 1_555 1_555 yes
C18 C20 2.40(1) 1_555 1_555 yes
C18 H9 3.534 1_555 4_455 no
C18 H24 3.306 1_555 1_555 no
C18 H25 2.055 1_555 1_555 no
C18 H26 0.957 1_555 1_555 no
C18 H27 2.000 1_555 1_555 no
C18 H28 3.267 1_555 1_555 no
C18 H32 3.122 1_555 4_455 no
C18 H33 3.522 1_555 4_455 no
C18 H56 3.129 1_555 3_644 no
C18 H58 3.252 1_555 4_455 no
C19 C20 1.39(1) 1_555 1_555 yes
C19 C25 3.58(1) 1_555 4_455 yes
C19 C54 3.54(1) 1_555 3_644 yes
C19 H25 3.278 1_555 1_555 no
C19 H26 2.058 1_555 1_555 no
C19 H27 0.934 1_555 1_555 no
C19 H28 2.048 1_555 1_555 no
C19 H32 2.626 1_555 4_455 no
C19 H41 3.430 1_555 1_555 no
C19 H56 2.969 1_555 3_644 no
C19 H57 3.479 1_555 3_644 no
C20 C54 3.40(1) 1_555 3_644 yes
C20 H2 3.269 1_555 1_555 no
C20 H19 3.224 1_555 1_555 no
C20 H24 3.316 1_555 1_555 no
C20 H26 3.281 1_555 1_555 no
C20 H27 2.042 1_555 1_555 no
C20 H28 0.950 1_555 1_555 no
C20 H32 3.315 1_555 4_455 no
C20 H41 3.041 1_555 1_555 no
C20 H42 3.464 1_555 1_555 no
C20 H56 3.052 1_555 3_644 no
C21 C22 1.39(1) 1_555 1_555 yes
C21 C23 2.41(1) 1_555 1_555 yes
C21 C24 2.78(1) 1_555 1_555 yes
C21 C25 2.39(1) 1_555 1_555 yes
C21 C26 1.39(1) 1_555 1_555 yes
C21 C27 2.911(10) 1_555 1_555 yes
C21 C28 3.17(1) 1_555 1_555 yes
C21 H13 2.912 1_555 1_555 no
C21 H29 2.042 1_555 1_555 no
C21 H30 3.267 1_555 1_555 no
C21 H32 3.259 1_555 1_555 no
C21 H33 2.050 1_555 1_555 no
C21 H34 2.730 1_555 1_555 no
C22 C23 1.39(1) 1_555 1_555 yes
C22 C24 2.38(1) 1_555 1_555 yes
C22 C25 2.74(1) 1_555 1_555 yes
C22 C26 2.39(1) 1_555 1_555 yes
C22 H12 3.198 1_555 1_555 no
C22 H13 2.829 1_555 1_555 no
C22 H29 0.968 1_555 1_555 no
C22 H30 2.031 1_555 1_555 no
C22 H31 3.236 1_555 1_555 no
C22 H33 3.269 1_555 1_555 no
C22 H34 3.513 1_555 1_555 no
C22 H48 3.073 1_555 4_555 no
C23 C24 1.35(1) 1_555 1_555 yes
C23 C25 2.36(1) 1_555 1_555 yes
C23 C26 2.76(1) 1_555 1_555 yes
C23 H29 2.055 1_555 1_555 no
C23 H30 0.960 1_555 1_555 no
C23 H31 2.003 1_555 1_555 no
C23 H32 3.257 1_555 1_555 no
C23 H36 3.523 1_555 1_554 no
C23 H37 3.192 1_555 1_554 no
C23 H43 3.484 1_555 4_555 no
C23 H46 3.290 1_555 3_644 no
C23 H48 3.318 1_555 4_555 no
C24 C25 1.38(1) 1_555 1_555 yes
C24 C26 2.40(1) 1_555 1_555 yes
C24 H29 3.250 1_555 1_555 no
C24 H30 2.021 1_555 1_555 no
C24 H31 0.949 1_555 1_555 no
C24 H32 2.071 1_555 1_555 no
C24 H33 3.285 1_555 1_555 no
C24 H36 3.352 1_555 1_554 no
C24 H37 3.369 1_555 1_554 no
C24 H41 3.542 1_555 4_555 no
C24 H43 3.505 1_555 4_555 no
C24 H50 3.534 1_555 1_555 no
C25 C26 1.38(1) 1_555 1_555 yes
C25 H2 3.524 1_555 4_555 no
C25 H27 3.303 1_555 4_555 no
C25 H30 3.239 1_555 1_555 no
C25 H31 2.035 1_555 1_555 no
C25 H32 0.979 1_555 1_555 no
C25 H33 2.055 1_555 1_555 no
C25 H41 3.560 1_555 4_555 no
C25 H50 3.185 1_555 1_555 no
C26 C27 3.41(1) 1_555 1_555 yes
C26 C28 3.42(1) 1_555 1_555 yes
C26 H9 3.326 1_555 1_555 no
C26 H29 3.260 1_555 1_555 no
C26 H31 3.261 1_555 1_555 no
C26 H32 2.024 1_555 1_555 no
C26 H33 0.973 1_555 1_555 no
C26 H34 2.876 1_555 1_555 no
C26 H49 3.492 1_555 1_555 no
C27 C28 1.38(1) 1_555 1_555 yes
C27 C29 2.41(1) 1_555 1_555 yes
C27 C30 2.79(1) 1_555 1_555 yes
C27 C31 2.40(1) 1_555 1_555 yes
C27 C32 1.38(1) 1_555 1_555 yes
C27 H8 3.153 1_555 1_555 no
C27 H13 3.069 1_555 1_555 no
C27 H14 2.835 1_555 1_555 no
C27 H33 3.185 1_555 1_555 no
C27 H34 2.050 1_555 1_555 no
C27 H35 3.289 1_555 1_555 no
C27 H37 3.279 1_555 1_555 no
C27 H38 2.056 1_555 1_555 no
C28 C29 1.39(1) 1_555 1_555 yes
C28 C30 2.39(1) 1_555 1_555 yes
C28 C31 2.74(1) 1_555 1_555 yes
C28 C32 2.37(1) 1_555 1_555 yes
C28 C42 3.54(1) 1_555 4_555 yes
C28 H1 3.204 1_555 4_555 no
C28 H13 3.548 1_555 1_555 no
C28 H33 3.267 1_555 1_555 no
C28 H34 0.964 1_555 1_555 no
C28 H35 2.074 1_555 1_555 no
C28 H36 3.281 1_555 1_555 no
C28 H38 3.258 1_555 1_555 no
C28 H47 3.556 1_555 4_555 no
C29 C30 1.37(1) 1_555 1_555 yes
C29 C31 2.36(1) 1_555 1_555 yes
C29 C32 2.75(1) 1_555 1_555 yes
C29 H1 3.259 1_555 4_555 no
C29 H34 2.032 1_555 1_555 no
C29 H35 0.961 1_555 1_555 no
C29 H36 2.054 1_555 1_555 no
C29 H37 3.235 1_555 1_555 no
C29 H46 3.549 1_555 4_555 no
C30 C31 1.37(1) 1_555 1_555 yes
C30 C32 2.39(1) 1_555 1_555 yes
C30 H30 3.555 1_555 1_556 no
C30 H31 3.330 1_555 1_556 no
C30 H34 3.250 1_555 1_555 no
C30 H35 1.998 1_555 1_555 no
C30 H36 0.970 1_555 1_555 no
C30 H37 2.024 1_555 1_555 no
C30 H38 3.254 1_555 1_555 no
C31 C32 1.38(1) 1_555 1_555 yes
C31 H8 3.554 1_555 1_555 no
C31 H16 3.404 1_555 3_645 no
C31 H21 3.444 1_555 1_556 no
C31 H30 3.433 1_555 1_556 no
C31 H31 3.553 1_555 1_556 no
C31 H35 3.213 1_555 1_555 no
C31 H36 2.026 1_555 1_555 no
C31 H37 0.972 1_555 1_555 no
C31 H38 2.033 1_555 1_555 no
C32 H8 3.027 1_555 1_555 no
C32 H14 3.092 1_555 1_555 no
C32 H16 3.334 1_555 3_645 no
C32 H21 3.280 1_555 1_556 no
C32 H34 3.253 1_555 1_555 no
C32 H36 3.262 1_555 1_555 no
C32 H37 2.055 1_555 1_555 no
C32 H38 0.969 1_555 1_555 no
C33 C34 1.36(1) 1_555 1_555 yes
C33 C35 2.41(1) 1_555 1_555 yes
C33 C36 2.78(1) 1_555 1_555 yes
C33 C37 2.40(1) 1_555 1_555 yes
C33 C38 1.39(1) 1_555 1_555 yes
C33 C39 2.91(1) 1_555 1_555 yes
C33 C44 3.18(1) 1_555 1_555 yes
C33 H15 2.870 1_555 1_555 no
C33 H16 3.238 1_555 1_555 no
C33 H39 3.230 1_555 1_555 no
C33 H41 3.293 1_555 1_555 no
C33 H42 2.047 1_555 1_555 no
C33 H43 2.715 1_555 1_555 no
C33 H44 2.014 1_555 1_555 no
C34 C35 1.40(1) 1_555 1_555 yes
C34 C36 2.37(1) 1_555 1_555 yes
C34 C37 2.71(1) 1_555 1_555 yes
C34 C38 2.35(1) 1_555 1_555 yes
C34 H15 2.788 1_555 1_555 no
C34 H16 3.277 1_555 1_555 no
C34 H39 2.017 1_555 1_555 no
C34 H40 3.241 1_555 1_555 no
C34 H42 3.231 1_555 1_555 no
C34 H43 3.119 1_555 1_555 no
C34 H44 0.965 1_555 1_555 no
C34 H47 2.853 1_555 2_664 no
C35 C36 1.33(1) 1_555 1_555 yes
C35 C37 2.32(1) 1_555 1_555 yes
C35 C38 2.71(1) 1_555 1_555 yes
C35 H4 3.169 1_555 1_554 no
C35 H7 3.602 1_555 1_554 no
C35 H36 3.604 1_555 4_454 no
C35 H39 0.933 1_555 1_555 no
C35 H40 1.995 1_555 1_555 no
C35 H41 3.214 1_555 1_555 no
C35 H44 2.060 1_555 1_555 no
C35 H47 3.134 1_555 2_664 no
C36 C37 1.35(1) 1_555 1_555 yes
C36 C38 2.37(1) 1_555 1_555 yes
C36 H4 3.331 1_555 1_554 no
C36 H5 3.256 1_555 1_554 no
C36 H31 3.306 1_555 4_455 no
C36 H36 3.375 1_555 4_454 no
C36 H39 1.981 1_555 1_555 no
C36 H40 0.957 1_555 1_555 no
C36 H41 2.033 1_555 1_555 no
C36 H42 3.261 1_555 1_555 no
C36 H44 3.238 1_555 1_555 no
C37 C38 1.37(1) 1_555 1_555 yes
C37 H28 3.233 1_555 1_555 no
C37 H31 3.010 1_555 4_455 no
C37 H32 3.491 1_555 4_455 no
C37 H39 3.167 1_555 1_555 no
C37 H40 2.007 1_555 1_555 no
C37 H41 0.992 1_555 1_555 no
C37 H42 2.061 1_555 1_555 no
C38 C39 3.57(1) 1_555 1_555 yes
C38 H2 2.948 1_555 1_555 no
C38 H23 3.305 1_555 1_555 no
C38 H31 3.548 1_555 4_455 no
C38 H40 3.228 1_555 1_555 no
C38 H41 2.044 1_555 1_555 no
C38 H42 0.987 1_555 1_555 no
C38 H43 3.202 1_555 1_555 no
C38 H44 3.223 1_555 1_555 no
C39 C40 1.38(1) 1_555 1_555 yes
C39 C41 2.37(1) 1_555 1_555 yes
C39 C42 2.76(1) 1_555 1_555 yes
C39 C43 2.413(10) 1_555 1_555 yes
C39 C44 1.41(1) 1_555 1_555 yes
C39 H1 3.270 1_555 1_555 no
C39 H16 2.808 1_555 1_555 no
C39 H17 3.382 1_555 1_555 no
C39 H42 3.484 1_555 1_555 no
C39 H43 2.052 1_555 1_555 no
C39 H45 2.051 1_555 1_555 no
C39 H46 3.263 1_555 1_555 no
C39 H48 3.299 1_555 1_555 no
C40 C41 1.37(1) 1_555 1_555 yes
C40 C42 2.38(1) 1_555 1_555 yes
C40 C43 2.76(1) 1_555 1_555 yes
C40 C44 2.41(1) 1_555 1_555 yes
C40 H1 3.313 1_555 1_555 no
C40 H16 3.490 1_555 1_555 no
C40 H17 3.192 1_555 1_555 no
C40 H30 3.487 1_555 3_655 no
C40 H35 3.530 1_555 4_455 no
C40 H43 3.261 1_555 1_555 no
C40 H45 0.975 1_555 1_555 no
C40 H46 2.046 1_555 1_555 no
C40 H47 3.254 1_555 1_555 no
C41 C42 1.37(1) 1_555 1_555 yes
C41 C43 2.37(1) 1_555 1_555 yes
C41 C44 2.75(1) 1_555 1_555 yes
C41 H30 3.085 1_555 3_655 no
C41 H34 3.470 1_555 4_455 no
C41 H35 3.040 1_555 4_455 no
C41 H43 3.254 1_555 2_665 no
C41 H45 2.034 1_555 1_555 no
C41 H46 0.975 1_555 1_555 no
C41 H47 2.036 1_555 1_555 no
C41 H48 3.240 1_555 1_555 no
C41 H48 3.383 1_555 2_665 no
C42 C43 1.36(1) 1_555 1_555 yes
C42 C44 2.37(1) 1_555 1_555 yes
C42 H34 3.074 1_555 4_455 no
C42 H35 3.492 1_555 4_455 no
C42 H36 3.455 1_555 3_654 no
C42 H43 3.242 1_555 1_555 no
C42 H43 3.303 1_555 2_665 no
C42 H44 3.565 1_555 2_665 no
C42 H45 3.260 1_555 1_555 no
C42 H46 2.025 1_555 1_555 no
C42 H47 0.969 1_555 1_555 no
C42 H48 2.015 1_555 1_555 no
C43 C44 1.38(1) 1_555 1_555 yes
C43 H34 3.159 1_555 4_455 no
C43 H43 2.046 1_555 1_555 no
C43 H46 3.239 1_555 1_555 no
C43 H46 2.944 1_555 2_664 no
C43 H47 2.025 1_555 1_555 no
C43 H48 0.970 1_555 1_555 no
C44 H16 3.373 1_555 1_555 no
C44 H43 0.953 1_555 1_555 no
C44 H45 3.294 1_555 1_555 no
C44 H46 3.025 1_555 2_664 no
C44 H47 3.250 1_555 1_555 no
C44 H47 3.451 1_555 2_664 no
C44 H48 2.058 1_555 1_555 no
C45 C46 1.40(1) 1_555 1_555 yes
C45 C47 2.43(1) 1_555 1_555 yes
C45 C48 2.80(1) 1_555 1_555 yes
C45 C49 2.42(1) 1_555 1_555 yes
C45 C50 1.40(1) 1_555 1_555 yes
C45 C51 2.95(1) 1_555 1_555 yes
C45 C56 3.22(1) 1_555 1_555 yes
C45 H15 2.860 1_555 1_555 no
C45 H18 2.963 1_555 1_555 no
C45 H26 3.048 1_555 4_555 no
C45 H49 2.044 1_555 1_555 no
C45 H50 3.299 1_555 1_555 no
C45 H52 3.274 1_555 1_555 no
C45 H53 2.041 1_555 1_555 no
C45 H58 2.811 1_555 1_555 no
C46 C47 1.40(1) 1_555 1_555 yes
C46 C48 2.42(1) 1_555 1_555 yes
C46 C49 2.77(1) 1_555 1_555 yes
C46 C50 2.40(1) 1_555 1_555 yes
C46 H22 3.249 1_555 1_555 no
C46 H23 3.397 1_555 1_555 no
C46 H26 2.923 1_555 4_555 no
C46 H27 3.526 1_555 4_555 no
C46 H49 0.964 1_555 1_555 no
C46 H50 2.059 1_555 1_555 no
C46 H51 3.290 1_555 1_555 no
C46 H53 3.266 1_555 1_555 no
C47 C48 1.39(1) 1_555 1_555 yes
C47 C49 2.39(1) 1_555 1_555 yes
C47 C50 2.77(1) 1_555 1_555 yes
C47 H22 3.088 1_555 1_555 no
C47 H26 3.348 1_555 4_555 no
C47 H27 2.934 1_555 4_555 no
C47 H32 3.549 1_555 1_555 no
C47 H49 2.063 1_555 1_555 no
C47 H50 0.971 1_555 1_555 no
C47 H51 2.055 1_555 1_555 no
C47 H52 3.281 1_555 1_555 no
C48 C49 1.38(1) 1_555 1_555 yes
C48 C50 2.40(1) 1_555 1_555 yes
C48 H27 3.080 1_555 4_555 no
C48 H49 3.289 1_555 1_555 no
C48 H50 2.068 1_555 1_555 no
C48 H51 0.964 1_555 1_555 no
C48 H52 2.057 1_555 1_555 no
C48 H53 3.274 1_555 1_555 no
C48 H55 3.490 1_555 1_554 no
C48 H57 3.365 1_555 2_764 no
C49 C50 1.38(1) 1_555 1_555 yes
C49 H11 3.253 1_555 3_654 no
C49 H24 3.567 1_555 3_654 no
C49 H50 3.277 1_555 1_555 no
C49 H51 2.037 1_555 1_555 no
C49 H52 0.968 1_555 1_555 no
C49 H53 2.054 1_555 1_555 no
C49 H55 3.472 1_555 1_554 no
C49 H57 3.168 1_555 2_764 no
C50 C51 3.61(1) 1_555 1_555 yes
C50 C56 3.46(1) 1_555 1_555 yes
C50 H11 3.536 1_555 3_654 no
C50 H15 3.058 1_555 1_555 no
C50 H18 2.907 1_555 1_555 no
C50 H26 3.569 1_555 4_555 no
C50 H49 3.270 1_555 1_555 no
C50 H51 3.268 1_555 1_555 no
C50 H52 2.020 1_555 1_555 no
C50 H53 0.965 1_555 1_555 no
C50 H58 2.755 1_555 1_555 no
C51 C52 1.38(1) 1_555 1_555 yes
C51 C53 2.43(1) 1_555 1_555 yes
C51 C54 2.78(1) 1_555 1_555 yes
C51 C55 2.39(1) 1_555 1_555 yes
C51 C56 1.38(1) 1_555 1_555 yes
C51 H10 3.036 1_555 1_555 no
C51 H17 3.048 1_555 1_555 no
C51 H18 3.059 1_555 1_555 no
C51 H19 3.304 1_555 3_655 no
C51 H26 3.517 1_555 4_555 no
C51 H53 3.452 1_555 1_555 no
C51 H54 2.035 1_555 1_555 no
C51 H55 3.332 1_555 1_555 no
C51 H57 3.268 1_555 1_555 no
C51 H58 2.066 1_555 1_555 no
C52 C53 1.41(1) 1_555 1_555 yes
C52 C54 2.38(1) 1_555 1_555 yes
C52 C55 2.73(1) 1_555 1_555 yes
C52 C56 2.39(1) 1_555 1_555 yes
C52 H7 3.386 1_555 1_555 no
C52 H10 2.645 1_555 1_555 no
C52 H12 3.512 1_555 3_655 no
C52 H17 3.364 1_555 1_555 no
C52 H19 2.826 1_555 3_655 no
C52 H54 0.970 1_555 1_555 no
C52 H55 2.105 1_555 1_555 no
C52 H56 3.267 1_555 1_555 no
C52 H58 3.273 1_555 1_555 no
C53 C54 1.35(1) 1_555 1_555 yes
C53 C55 2.38(1) 1_555 1_555 yes
C53 C56 2.80(1) 1_555 1_555 yes
C53 H10 2.914 1_555 1_555 no
C53 H11 3.372 1_555 3_655 no
C53 H12 3.069 1_555 3_655 no
C53 H19 2.783 1_555 3_655 no
C53 H54 2.064 1_555 1_555 no
C53 H55 1.004 1_555 1_555 no
C53 H56 2.027 1_555 1_555 no
C53 H57 3.226 1_555 1_555 no
C54 C55 1.39(1) 1_555 1_555 yes
C54 C56 2.43(1) 1_555 1_555 yes
C54 H10 3.485 1_555 1_555 no
C54 H19 3.183 1_555 3_655 no
C54 H28 3.565 1_555 3_655 no
C54 H54 3.246 1_555 1_555 no
C54 H55 2.049 1_555 1_555 no
C54 H56 0.973 1_555 1_555 no
C54 H57 2.026 1_555 1_555 no
C54 H58 3.303 1_555 1_555 no
C55 C56 1.40(1) 1_555 1_555 yes
C55 H19 3.577 1_555 3_655 no
C55 H25 3.041 1_555 4_555 no
C55 H55 3.290 1_555 1_555 no
C55 H56 2.051 1_555 1_555 no
C55 H57 0.960 1_555 1_555 no
C55 H58 2.062 1_555 1_555 no
C56 H18 3.606 1_555 1_555 no
C56 H25 3.267 1_555 4_555 no
C56 H26 3.027 1_555 4_555 no
C56 H53 3.239 1_555 1_555 no
C56 H54 3.258 1_555 1_555 no
C56 H56 3.303 1_555 1_555 no
C56 H57 2.067 1_555 1_555 no
C56 H58 0.970 1_555 1_555 no
C57 H40 3.545 1_555 1_556 no
C57 H41 3.526 1_555 1_556 no
C57 H51 3.420 1_555 4_456 no
C57 H58 3.579 1_555 3_645 no
H1 H2 1.551 1_555 1_555 no
H1 H3 1.551 1_555 1_555 no
H1 H4 2.859 1_555 1_555 no
H1 H5 3.265 1_555 1_555 no
H1 H34 2.670 1_555 4_455 no
H1 H35 2.853 1_555 4_455 no
H1 H42 3.162 1_555 1_555 no
H1 H45 3.505 1_555 1_555 no
H2 H3 1.551 1_555 1_555 no
H2 H32 3.111 1_555 4_455 no
H2 H42 2.020 1_555 1_555 no
H3 H4 3.253 1_555 1_555 no
H3 H5 2.874 1_555 1_555 no
H3 H24 3.050 1_555 1_555 no
H3 H25 3.571 1_555 1_555 no
H3 H42 3.533 1_555 1_555 no
H4 H5 1.551 1_555 1_555 no
H4 H6 2.672 1_555 1_555 no
H4 H7 2.188 1_555 1_555 no
H4 H35 3.133 1_555 4_455 no
H4 H39 2.513 1_555 1_556 no
H4 H40 2.866 1_555 1_556 no
H4 H45 3.121 1_555 1_555 no
H5 H6 2.188 1_555 1_555 no
H5 H7 2.691 1_555 1_555 no
H5 H21 3.295 1_555 1_556 no
H5 H39 3.328 1_555 1_556 no
H5 H40 2.625 1_555 1_556 no
H6 H7 1.551 1_555 1_555 no
H6 H8 2.983 1_555 1_555 no
H6 H10 3.357 1_555 1_555 no
H6 H21 2.314 1_555 1_556 no
H6 H22 3.267 1_555 1_556 no
H6 H38 3.081 1_555 1_555 no
H7 H8 3.415 1_555 1_555 no
H7 H10 3.037 1_555 1_555 no
H7 H39 3.061 1_555 1_556 no
H7 H54 2.682 1_555 1_555 no
H8 H9 1.551 1_555 1_555 no
H8 H10 1.551 1_555 1_555 no
H8 H33 3.369 1_555 1_555 no
H8 H38 3.131 1_555 1_555 no
H9 H10 1.551 1_555 1_555 no
H9 H25 3.258 1_555 4_555 no
H9 H26 3.009 1_555 4_555 no
H9 H33 2.391 1_555 1_555 no
H9 H49 3.488 1_555 1_555 no
H10 H25 3.477 1_555 4_555 no
H10 H54 2.879 1_555 1_555 no
H10 H55 3.210 1_555 1_555 no
H11 H12 1.551 1_555 1_555 no
H11 H13 2.552 1_555 1_555 no
H11 H14 2.148 1_555 1_555 no
H11 H19 3.447 1_555 1_555 no
H11 H24 2.684 1_555 1_555 no
H11 H52 2.835 1_555 3_645 no
H11 H53 3.395 1_555 3_645 no
H11 H55 2.640 1_555 3_644 no
H12 H13 2.149 1_555 1_555 no
H12 H14 2.707 1_555 1_555 no
H12 H19 2.359 1_555 1_555 no
H12 H29 2.375 1_555 1_555 no
H12 H54 3.349 1_555 3_644 no
H12 H55 2.621 1_555 3_644 no
H13 H14 1.551 1_555 1_555 no
H13 H15 3.316 1_555 3_645 no
H13 H16 3.477 1_555 3_645 no
H13 H29 2.216 1_555 1_555 no
H13 H34 3.528 1_555 1_555 no
H13 H44 2.926 1_555 3_645 no
H13 H48 3.374 1_555 4_555 no
H14 H15 2.660 1_555 3_645 no
H14 H16 2.829 1_555 3_645 no
H14 H18 3.223 1_555 3_645 no
H14 H29 3.557 1_555 1_555 no
H14 H38 2.984 1_555 1_555 no
H14 H44 3.369 1_555 3_645 no
H14 H53 3.523 1_555 3_645 no
H15 H16 1.551 1_555 1_555 no
H15 H17 2.818 1_555 1_555 no
H15 H18 2.317 1_555 1_555 no
H15 H44 2.191 1_555 1_555 no
H15 H53 3.093 1_555 1_555 no
H16 H17 2.321 1_555 1_555 no
H16 H18 2.399 1_555 1_555 no
H16 H43 3.448 1_555 1_555 no
H16 H44 2.660 1_555 1_555 no
H17 H18 1.551 1_555 1_555 no
H17 H19 3.560 1_555 3_655 no
H17 H20 2.767 1_555 3_655 no
H17 H45 2.764 1_555 1_555 no
H17 H54 3.091 1_555 1_555 no
H18 H20 2.395 1_555 3_655 no
H18 H38 3.506 1_555 3_654 no
H18 H53 2.331 1_555 1_555 no
H18 H58 3.539 1_555 1_555 no
H19 H20 2.385 1_555 1_555 no
H19 H28 2.751 1_555 1_555 no
H19 H29 3.363 1_555 1_555 no
H19 H54 3.082 1_555 3_644 no
H19 H55 3.142 1_555 3_644 no
H20 H21 2.336 1_555 1_555 no
H20 H37 3.495 1_555 1_554 no
H20 H38 3.396 1_555 1_554 no
H21 H22 2.331 1_555 1_555 no
H21 H37 2.911 1_555 1_554 no
H21 H38 2.553 1_555 1_554 no
H22 H23 2.347 1_555 1_555 no
H22 H49 3.071 1_555 1_555 no
H22 H50 2.755 1_555 1_555 no
H23 H42 3.026 1_555 1_555 no
H23 H49 2.625 1_555 1_555 no
H24 H25 2.367 1_555 1_555 no
H24 H52 2.778 1_555 3_645 no
H24 H53 3.235 1_555 3_645 no
H25 H26 2.322 1_555 1_555 no
H25 H52 3.206 1_555 3_645 no
H25 H57 3.001 1_555 4_455 no
H25 H58 3.393 1_555 4_455 no
H26 H27 2.329 1_555 1_555 no
H26 H32 3.263 1_555 4_455 no
H26 H33 3.284 1_555 4_455 no
H26 H49 3.093 1_555 4_455 no
H26 H58 2.704 1_555 4_455 no
H27 H28 2.370 1_555 1_555 no
H27 H32 2.395 1_555 4_455 no
H27 H41 3.207 1_555 1_555 no
H27 H50 2.992 1_555 4_455 no
H27 H51 3.245 1_555 4_455 no
H27 H56 3.346 1_555 3_644 no
H27 H57 3.210 1_555 3_644 no
H28 H32 3.579 1_555 4_455 no
H28 H41 2.449 1_555 1_555 no
H28 H42 3.251 1_555 1_555 no
H28 H56 3.463 1_555 3_644 no
H29 H30 2.338 1_555 1_555 no
H29 H48 2.957 1_555 4_555 no
H30 H31 2.320 1_555 1_555 no
H30 H36 2.991 1_555 1_554 no
H30 H37 2.744 1_555 1_554 no
H30 H43 3.553 1_555 4_555 no
H30 H45 3.466 1_555 3_644 no
H30 H46 2.723 1_555 3_644 no
H30 H48 3.394 1_555 4_555 no
H31 H32 2.378 1_555 1_555 no
H31 H36 2.622 1_555 1_554 no
H31 H37 3.065 1_555 1_554 no
H31 H40 3.443 1_555 4_555 no
H31 H41 2.949 1_555 4_555 no
H31 H43 3.598 1_555 4_555 no
H31 H50 3.597 1_555 1_555 no
H32 H33 2.325 1_555 1_555 no
H32 H41 2.969 1_555 4_555 no
H32 H42 3.425 1_555 4_555 no
H32 H50 3.046 1_555 1_555 no
H33 H34 2.927 1_555 1_555 no
H33 H49 3.284 1_555 1_555 no
H34 H35 2.368 1_555 1_555 no
H34 H47 3.301 1_555 4_555 no
H34 H48 3.390 1_555 4_555 no
H35 H36 2.316 1_555 1_555 no
H35 H39 3.431 1_555 4_556 no
H35 H40 3.436 1_555 4_556 no
H35 H46 2.917 1_555 4_555 no
H36 H37 2.307 1_555 1_555 no
H36 H40 3.141 1_555 4_556 no
H36 H47 3.609 1_555 3_645 no
H37 H38 2.338 1_555 1_555 no
H39 H40 2.298 1_555 1_555 no
H39 H44 2.327 1_555 1_555 no
H39 H47 3.178 1_555 2_664 no
H39 H48 3.366 1_555 2_664 no
H40 H41 2.320 1_555 1_555 no
H41 H42 2.366 1_555 1_555 no
H42 H43 3.515 1_555 1_555 no
H43 H44 3.344 1_555 1_555 no
H43 H46 2.566 1_555 2_664 no
H43 H47 2.696 1_555 2_664 no
H43 H48 2.380 1_555 1_555 no
H44 H47 2.636 1_555 2_664 no
H45 H46 2.351 1_555 1_555 no
H45 H54 3.445 1_555 1_555 no
H46 H47 2.314 1_555 1_555 no
H46 H48 2.412 1_555 2_665 no
H47 H48 2.309 1_555 1_555 no
H49 H50 2.363 1_555 1_555 no
H50 H51 2.378 1_555 1_555 no
H51 H52 2.368 1_555 1_555 no
H51 H55 3.167 1_555 1_554 no
H51 H57 3.208 1_555 2_764 no
H52 H53 2.327 1_555 1_555 no
H52 H55 3.146 1_555 1_554 no
H52 H56 3.402 1_555 1_554 no
H52 H57 2.860 1_555 2_764 no
H53 H58 2.563 1_555 1_555 no
H54 H55 2.396 1_555 1_555 no
H55 H56 2.354 1_555 1_555 no
H56 H57 2.314 1_555 1_555 no
H57 H58 2.378 1_555 1_555 no

loop_
_geom_contact_atom_site_label_1
_geom_contact_atom_site_label_2
_geom_contact_distance
_geom_contact_site_symmetry_1
_geom_contact_site_symmetry_2
_geom_contact_publ_flag
CL41 CL3 2.92(1) 1_555 1_555 ?
CL42 CL3 2.82(1) 1_555 1_555 ?
CL42 C36 3.54(2) 1_555 1_556 ?
CL42 C37 3.52(2) 1_555 1_556 ?
PD1 PD2 3.3054(7) 1_555 1_555 ?
PD1 CL1 3.268(2) 1_555 1_555 ?
PD1 C2 3.260(7) 1_555 1_555 ?
PD1 C3 3.298(7) 1_555 1_555 ?
PD1 C5 3.376(7) 1_555 1_555 ?
PD1 C6 3.297(6) 1_555 1_555 ?
PD1 C9 3.364(7) 1_555 1_555 ?
PD1 C14 3.437(8) 1_555 1_555 ?
PD1 C21 3.517(7) 1_555 1_555 ?
PD1 C27 3.580(7) 1_555 1_555 ?
PD2 C2 3.280(7) 1_555 1_555 ?
PD2 C3 3.297(8) 1_555 1_555 ?
PD2 C7 3.379(7) 1_555 1_555 ?
PD2 C8 3.279(7) 1_555 1_555 ?
PD2 C33 3.598(7) 1_555 1_555 ?
PD2 C39 3.451(7) 1_555 1_555 ?
PD2 C40 3.592(8) 1_555 1_555 ?
PD2 C45 3.478(7) 1_555 1_555 ?
PD2 C51 3.537(7) 1_555 1_555 ?
CL1 C6 3.562(7) 1_555 1_555 ?
CL1 C16 3.521(8) 1_555 1_555 ?
CL1 C32 3.559(8) 1_555 1_555 ?
CL1 C57 3.55(1) 1_555 1_555 ?
CL2 C22 3.514(8) 1_555 3_655 ?
CL2 C35 3.54(1) 1_555 1_556 ?
CL2 C40 3.488(9) 1_555 1_555 ?
CL2 C52 3.526(9) 1_555 1_555 ?
CL3 CL4 2.833(9) 1_555 1_555 ?
CL3 C54 3.292(10) 1_555 4_455 ?
P1 P2 2.658(3) 1_555 1_555 ?
P1 C3 2.748(8) 1_555 1_555 ?
P2 C2 2.702(8) 1_555 1_555 ?
P3 P4 3.045(2) 1_555 1_555 ?
P3 C6 2.818(7) 1_555 1_555 ?
P3 C10 2.804(9) 1_555 1_555 ?
P3 C14 2.774(8) 1_555 1_555 ?
P3 C16 2.774(7) 1_555 1_555 ?
P3 C20 2.830(8) 1_555 1_555 ?
P4 C5 2.826(7) 1_555 1_555 ?
P4 C22 2.798(8) 1_555 1_555 ?
P4 C26 2.784(9) 1_555 1_555 ?
P4 C28 2.814(8) 1_555 1_555 ?
P4 C32 2.752(8) 1_555 1_555 ?
P5 P6 3.110(3) 1_555 1_555 ?
P5 C8 2.767(8) 1_555 1_555 ?
P5 C34 2.815(9) 1_555 1_555 ?
P5 C38 2.785(9) 1_555 1_555 ?
P5 C40 2.743(9) 1_555 1_555 ?
P5 C44 2.834(8) 1_555 1_555 ?
P6 C7 2.714(8) 1_555 1_555 ?
P6 C46 2.754(9) 1_555 1_555 ?
P6 C50 2.815(8) 1_555 1_555 ?
P6 C52 2.745(9) 1_555 1_555 ?
P6 C56 2.820(8) 1_555 1_555 ?
C1 C2 2.90(1) 1_555 1_555 ?
C1 C15 3.56(1) 1_555 1_555 ?
C1 C16 3.56(1) 1_555 1_555 ?
C3 C4 2.96(1) 1_555 1_555 ?
C4 C51 3.60(1) 1_555 1_555 ?
C4 C52 3.39(1) 1_555 1_555 ?
C5 C9 2.949(10) 1_555 1_555 ?
C5 C10 3.35(1) 1_555 1_555 ?
C5 C15 2.908(10) 1_555 1_555 ?
C5 C16 3.398(10) 1_555 1_555 ?
C5 C22 3.51(1) 1_555 1_555 ?
C6 C21 2.926(10) 1_555 1_555 ?
C6 C22 3.12(1) 1_555 1_555 ?
C6 C27 2.85(1) 1_555 1_555 ?
C6 C32 3.48(1) 1_555 1_555 ?
C7 C33 2.91(1) 1_555 1_555 ?
C7 C34 3.14(1) 1_555 1_555 ?
C7 C39 2.88(1) 1_555 1_555 ?
C7 C40 3.55(1) 1_555 1_555 ?
C7 C45 3.27(1) 1_555 1_555 ?
C8 C45 2.86(1) 1_555 1_555 ?
C8 C50 3.22(1) 1_555 1_555 ?
C8 C51 2.92(1) 1_555 1_555 ?
C9 C12 2.80(1) 1_555 1_555 ?
C9 C15 2.86(1) 1_555 1_555 ?
C9 C20 3.07(1) 1_555 1_555 ?
C9 C22 3.47(1) 1_555 1_555 ?
C10 C13 2.76(1) 1_555 1_555 ?
C10 C15 3.40(1) 1_555 1_555 ?
C10 C20 3.26(1) 1_555 1_555 ?
C11 C14 2.76(1) 1_555 1_555 ?
C13 C37 3.56(2) 1_555 1_555 ?
C14 C38 3.43(1) 1_555 1_555 ?
C15 C18 2.79(1) 1_555 1_555 ?
C16 C19 2.78(1) 1_555 1_555 ?
C17 C20 2.77(1) 1_555 1_555 ?
C19 C25 3.58(1) 1_555 4_455 ?
C19 C54 3.54(1) 1_555 3_644 ?
C20 C54 3.40(1) 1_555 3_644 ?
C21 C24 2.78(1) 1_555 1_555 ?
C21 C27 2.911(10) 1_555 1_555 ?
C21 C28 3.17(1) 1_555 1_555 ?
C22 C25 2.74(1) 1_555 1_555 ?
C23 C26 2.76(1) 1_555 1_555 ?
C26 C27 3.41(1) 1_555 1_555 ?
C26 C28 3.42(1) 1_555 1_555 ?
C27 C30 2.79(1) 1_555 1_555 ?
C28 C31 2.74(1) 1_555 1_555 ?
C28 C42 3.54(1) 1_555 4_555 ?
C29 C32 2.75(1) 1_555 1_555 ?
C33 C36 2.78(1) 1_555 1_555 ?
C33 C39 2.91(1) 1_555 1_555 ?
C33 C44 3.18(1) 1_555 1_555 ?
C34 C37 2.71(1) 1_555 1_555 ?
C35 C38 2.71(1) 1_555 1_555 ?
C38 C39 3.57(1) 1_555 1_555 ?
C39 C42 2.76(1) 1_555 1_555 ?
C40 C43 2.76(1) 1_555 1_555 ?
C41 C44 2.75(1) 1_555 1_555 ?
C45 C48 2.80(1) 1_555 1_555 ?
C45 C51 2.95(1) 1_555 1_555 ?
C45 C56 3.22(1) 1_555 1_555 ?
C46 C49 2.77(1) 1_555 1_555 ?
C47 C50 2.77(1) 1_555 1_555 ?
C50 C56 3.46(1) 1_555 1_555 ?
C51 C54 2.78(1) 1_555 1_555 ?
C52 C55 2.73(1) 1_555 1_555 ?
C53 C56 2.80(1) 1_555 1_555 ?
